data_2220357
loop_
_publ_author_name
'Zhang, Chao-Yan'
'Gao, Qian'
'Cui, Yue'
'Xie, Ya-Bo'

_publ_section_title
;
 Tetraaquahexakis(\m~2~-quinoline-4-carboxylato)diyttrium(III)
 dihydrate
;
_journal_coeditor_code SU2081
_journal_issue 12
_journal_name_full 'Acta Crystallographica Section E'
_journal_page_first m1631
_journal_page_last m1632
_journal_paper_doi 10.1107/S1600536808039421
_journal_volume 64
_journal_year 2008
_chemical_formula_iupac '[Y2 (C10 H6 N O2)6 (H2 O)4], 2H2 O'
_chemical_formula_moiety 'C60 H44 N6 O16 Y2, 2(H2 O1)'
_chemical_formula_sum 'C60 H48 N6 O18 Y2'
_chemical_formula_weight 1318.86
_chemical_name_systematic
;
Tetraaquahexakis(\m~2~-quinoline-4-carboxylato)diyttrium(III) dihydrate
;
_space_group_IT_number 14
_symmetry_cell_setting monoclinic
_symmetry_space_group_name_Hall '-P 2yn'
_symmetry_space_group_name_H-M 'P 1 21/n 1'
_atom_sites_solution_hydrogens geom
_atom_sites_solution_primary direct
_atom_sites_solution_secondary difmap
_cell_angle_alpha 90.00
_cell_angle_beta 106.03(3)
_cell_angle_gamma 90.00
_cell_formula_units_Z 2
_cell_length_a 11.623(2)
_cell_length_b 16.361(3)
_cell_length_c 15.312(3)
_cell_measurement_reflns_used 6629
_cell_measurement_temperature 293(2)
_cell_measurement_theta_max 27.48
_cell_measurement_theta_min 3.04
_cell_volume 2798.6(10)
_computing_cell_refinement 'SAINT (Bruker, 1998)'
_computing_data_collection 'SMART (Bruker, 1998)'
_computing_data_reduction 'SAINT (Bruker, 1998)'
_computing_molecular_graphics 'SHELXTL (Sheldrick, 2008)'
_computing_publication_material 'SHELXTL (Sheldrick, 2008)'
_computing_structure_refinement 'SHELXL97 (Sheldrick, 2008)'
_computing_structure_solution 'SHELXS97 (Sheldrick, 2008)'
_diffrn_ambient_temperature 293(2)
_diffrn_measured_fraction_theta_full 0.993
_diffrn_measured_fraction_theta_max 0.993
_diffrn_measurement_device_type 'Bruker SMART CCD area-detector'
_diffrn_measurement_method '\f and \w'
_diffrn_radiation_monochromator graphite
_diffrn_radiation_source 'fine-focus sealed tube'
_diffrn_radiation_type MoK\a
_diffrn_radiation_wavelength 0.71073
_diffrn_reflns_av_R_equivalents 0.0312
_diffrn_reflns_av_sigmaI/netI 0.0506
_diffrn_reflns_limit_h_max 13
_diffrn_reflns_limit_h_min -13
_diffrn_reflns_limit_k_max 19
_diffrn_reflns_limit_k_min -19
_diffrn_reflns_limit_l_max 18
_diffrn_reflns_limit_l_min -18
_diffrn_reflns_number 9525
_diffrn_reflns_theta_full 25.01
_diffrn_reflns_theta_max 25.01
_diffrn_reflns_theta_min 3.04
_diffrn_standards_decay_% 0
_diffrn_standards_number 0
_exptl_absorpt_coefficient_mu 2.145
_exptl_absorpt_correction_T_max 0.6054
_exptl_absorpt_correction_T_min 0.5654
_exptl_absorpt_correction_type multi-scan
_exptl_absorpt_process_details '(SADABS; Bruker, 1998)'
_exptl_crystal_colour Colorless
_exptl_crystal_density_diffrn 1.565
_exptl_crystal_density_method 'not measured'
_exptl_crystal_description Block
_exptl_crystal_F_000 1344
_exptl_crystal_size_max 0.30
_exptl_crystal_size_mid 0.28
_exptl_crystal_size_min 0.26
_refine_diff_density_max 0.378
_refine_diff_density_min -0.303
_refine_ls_extinction_method none
_refine_ls_goodness_of_fit_ref 0.910
_refine_ls_hydrogen_treatment mixed
_refine_ls_matrix_type full
_refine_ls_number_parameters 412
_refine_ls_number_reflns 4898
_refine_ls_number_restraints 0
_refine_ls_restrained_S_all 0.910
_refine_ls_R_factor_all 0.0533
_refine_ls_R_factor_gt 0.0338
_refine_ls_shift/su_max 0.003
_refine_ls_shift/su_mean 0.000
_refine_ls_structure_factor_coef Fsqd
_refine_ls_weighting_details 'calc w=1/[\s^2^(Fo^2^)+(0.0401P)^2^] where P=(Fo^2^+2Fc^2^)/3'
_refine_ls_weighting_scheme calc
_refine_ls_wR_factor_gt 0.0683
_refine_ls_wR_factor_ref 0.0727
_reflns_number_gt 3615
_reflns_number_total 4898
_reflns_threshold_expression I>2\s(I)
_cod_data_source_file su2081.cif
_cod_data_source_block I
_cod_depositor_comments
;
The following automatic conversions were performed:
'_symmetry_cell_setting' value 'Monoclinic' changed to 'monoclinic'
according to '/home/saulius/struct/CIF-dictionaries/cif_core.dic'
dictionary named 'cif_core.dic' version 2.4.1 from 2010-06-29.

Automatic conversion script
Id: cif_fix_enum 1527 2010-12-29 10:47:43Z saulius 

The following automatic conversions were performed:

'_symmetry_cell_setting' value 'Monoclinic' changed to 'monoclinic'
according to /home/saulius/struct/CIF-dictionaries/cif_core.dic
dictionary named 'cif_core.dic' version 2.4.1 from 2010-06-29.

Automatic conversion script
Id: cif_fix_values 1715 2011-07-08 13:25:40Z adriana 
;
_cod_original_cell_volume 2798.7(10)
_cod_original_sg_symbol_H-M 'P 21/n'
_cod_database_code 2220357
_cod_database_fobs_code 2220357

loop_
_symmetry_equiv_pos_site_id
_symmetry_equiv_pos_as_xyz
1 x,y,z
2 1/2-x,1/2+y,1/2-z
3 -x,-y,-z
4 1/2+x,1/2-y,1/2+z

loop_
_atom_site_aniso_label
_atom_site_aniso_U_11
_atom_site_aniso_U_22
_atom_site_aniso_U_33
_atom_site_aniso_U_12
_atom_site_aniso_U_13
_atom_site_aniso_U_23
Y1 0.03390(10) 0.02350(10) 0.02770(10) -0.00050(10) 0.01210(10) 0.00020(10)
O1 0.1087(18) 0.0350(12) 0.0497(14) 0.0074(12) 0.0438(14) 0.0098(10)
O1W 0.0402(13) 0.0437(15) 0.0760(18) 0.0043(12) 0.0051(12) -0.0294(14)
O2 0.0862(16) 0.0393(12) 0.0402(13) -0.0050(11) 0.0266(12) 0.0044(10)
O2W 0.0427(13) 0.0510(15) 0.0561(17) 0.0042(12) 0.0101(12) -0.0255(13)
O3 0.0395(11) 0.0357(11) 0.0551(13) -0.0049(9) 0.0196(10) -0.0150(10)
O4 0.0369(10) 0.0381(11) 0.0440(12) -0.0005(9) 0.0186(9) -0.0099(9)
O5 0.0437(13) 0.0940(18) 0.0874(19) 0.0106(12) 0.0266(13) 0.0621(15)
O6 0.0416(11) 0.0361(11) 0.0428(13) 0.0065(9) -0.0008(10) 0.0073(9)
N1 0.0554(16) 0.0482(16) 0.0518(18) 0.0027(13) 0.0206(14) 0.0216(13)
N2 0.0480(15) 0.0426(15) 0.0467(17) 0.0014(12) 0.0138(13) -0.0152(12)
N3 0.0466(15) 0.0436(16) 0.0516(18) 0.0016(12) 0.0113(13) 0.0206(13)
C1 0.0385(16) 0.0398(17) 0.0346(18) -0.0005(13) 0.0122(13) 0.0088(14)
C2 0.0348(15) 0.0405(17) 0.0375(18) -0.0027(13) 0.0115(13) 0.0092(13)
C3 0.059(2) 0.0392(18) 0.048(2) 0.0031(15) 0.0235(16) 0.0075(15)
C4 0.067(2) 0.0376(18) 0.067(3) 0.0054(16) 0.0303(19) 0.0186(16)
C5 0.0377(16) 0.0518(19) 0.0395(19) -0.0067(14) 0.0129(14) 0.0115(15)
C6 0.062(2) 0.071(2) 0.040(2) -0.0121(18) 0.0190(17) 0.0155(17)
C7 0.076(2) 0.083(3) 0.041(2) -0.013(2) 0.0276(19) -0.0033(19)
C8 0.063(2) 0.059(2) 0.051(2) -0.0069(17) 0.0212(18) -0.0075(17)
C9 0.0524(18) 0.0486(19) 0.0389(19) -0.0032(15) 0.0126(15) 0.0057(15)
C10 0.0321(15) 0.0444(17) 0.0355(17) -0.0031(13) 0.0103(13) 0.0094(13)
C11 0.0398(16) 0.0261(14) 0.0358(17) -0.0004(12) 0.0122(13) -0.0014(12)
C12 0.0300(14) 0.0335(15) 0.0380(17) 0.0013(12) 0.0098(13) -0.0071(13)
C13 0.0471(17) 0.0365(16) 0.0447(19) -0.0017(13) 0.0166(15) -0.0053(14)
C14 0.0510(18) 0.054(2) 0.0373(18) 0.0011(15) 0.0139(15) -0.0100(15)
C15 0.0336(15) 0.0333(16) 0.048(2) 0.0001(12) 0.0077(14) -0.0098(13)
C16 0.055(2) 0.0370(18) 0.070(3) -0.0015(15) 0.0186(18) -0.0114(17)
C17 0.061(2) 0.0358(18) 0.085(3) -0.0042(16) 0.022(2) 0.0041(18)
C18 0.063(2) 0.0447(19) 0.065(2) 0.0022(16) 0.0291(19) 0.0097(17)
C19 0.0488(18) 0.0429(18) 0.045(2) 0.0022(14) 0.0192(15) -0.0037(14)
C20 0.0294(14) 0.0349(16) 0.0412(18) 0.0008(12) 0.0075(13) -0.0052(13)
C21 0.0468(18) 0.0366(16) 0.0309(16) 0.0046(14) 0.0146(14) 0.0048(13)
C22 0.0288(14) 0.0371(16) 0.0368(17) 0.0047(12) 0.0086(12) 0.0112(13)
C23 0.0570(19) 0.0436(18) 0.0441(19) 0.0067(15) 0.0202(16) 0.0062(15)
C24 0.060(2) 0.0336(17) 0.066(2) 0.0050(15) 0.0193(18) 0.0120(16)
C25 0.0325(15) 0.0485(19) 0.0396(19) 0.0010(13) 0.0099(13) 0.0138(14)
C26 0.053(2) 0.083(3) 0.040(2) 0.0013(18) 0.0155(16) 0.0195(18)
C27 0.065(2) 0.097(3) 0.043(2) 0.005(2) 0.0221(18) -0.002(2)
C28 0.069(2) 0.067(2) 0.057(2) 0.0112(19) 0.0224(19) -0.0103(19)
C29 0.0554(19) 0.0471(18) 0.046(2) 0.0072(15) 0.0164(16) 0.0032(15)
C30 0.0345(15) 0.0421(17) 0.0354(17) 0.0026(13) 0.0109(13) 0.0082(13)
O3W 0.0479(15) 0.0555(16) 0.0707(17) 0.0086(13) 0.0258(13) 0.0282(13)

loop_
_atom_site_type_symbol
_atom_site_label
_atom_site_fract_x
_atom_site_fract_y
_atom_site_fract_z
_atom_site_U_iso_or_equiv
_atom_site_thermal_displace_type
_atom_site_calc_flag
_atom_site_refinement_flags
_atom_site_occupancy
Y Y1 0.33612(2) 0.971690(10) 1.01215(2) 0.02770(10) Uani . . 1.000
O O1 0.3073(2) 0.93621(12) 1.15662(15) 0.0601(9) Uani . . 1.000
O O1W 0.1551(2) 0.91430(16) 0.92842(18) 0.0555(9) Uani . . 1.000
O O2 0.32722(19) 0.83332(12) 1.07294(14) 0.0534(8) Uani . . 1.000
O O2W 0.1754(2) 1.05108(15) 1.0333(2) 0.0506(9) Uani . . 1.000
O O3 0.58136(16) 0.91289(11) 0.90536(13) 0.0421(7) Uani . . 1.000
O O4 0.39176(15) 0.88949(10) 0.90683(13) 0.0382(6) Uani . . 1.000
O O5 0.27258(18) 1.06412(15) 0.88454(17) 0.0733(10) Uani . . 1.000
O O6 0.46548(16) 1.05938(11) 0.92006(13) 0.0427(7) Uani . . 1.000
N N1 0.3198(2) 0.68024(15) 1.35199(18) 0.0506(10) Uani . . 1.000
N N2 0.4858(2) 0.66536(15) 0.71325(17) 0.0456(9) Uani . . 1.000
N N3 0.3578(2) 1.28030(15) 0.68068(18) 0.0477(9) Uani . . 1.000
C C1 0.3158(2) 0.86114(17) 1.1454(2) 0.0372(10) Uani . . 1.000
C C2 0.3135(2) 0.80178(16) 1.22069(19) 0.0373(10) Uani . . 1.000
C C3 0.3322(3) 0.72121(17) 1.2052(2) 0.0470(11) Uani . . 1.000
C C4 0.3354(3) 0.66315(19) 1.2734(2) 0.0549(13) Uani . . 1.000
C C5 0.2994(2) 0.75971(18) 1.3694(2) 0.0426(10) Uani . . 1.000
C C6 0.2815(3) 0.7777(2) 1.4548(2) 0.0567(12) Uani . . 1.000
C C7 0.2608(3) 0.8547(2) 1.4768(2) 0.0644(14) Uani . . 1.000
C C8 0.2557(3) 0.9187(2) 1.4147(2) 0.0566(12) Uani . . 1.000
C C9 0.2729(3) 0.90404(18) 1.3318(2) 0.0466(11) Uani . . 1.000
C C10 0.2956(2) 0.82397(17) 1.30585(19) 0.0371(9) Uani . . 1.000
C C11 0.4845(2) 0.87364(15) 0.88500(18) 0.0336(9) Uani . . 1.000
C C12 0.4823(2) 0.79992(15) 0.82552(19) 0.0338(9) Uani . . 1.000
C C13 0.5075(2) 0.80853(17) 0.7444(2) 0.0420(10) Uani . . 1.000
C C14 0.5075(3) 0.73995(18) 0.6898(2) 0.0471(11) Uani . . 1.000
C C15 0.4610(2) 0.65485(16) 0.7944(2) 0.0390(10) Uani . . 1.000
C C16 0.4388(3) 0.57510(18) 0.8204(2) 0.0537(13) Uani . . 1.000
C C17 0.4165(3) 0.56137(19) 0.9005(3) 0.0602(13) Uani . . 1.000
C C18 0.4145(3) 0.62605(18) 0.9599(2) 0.0553(11) Uani . . 1.000
C C19 0.4325(2) 0.70432(17) 0.9368(2) 0.0443(11) Uani . . 1.000
C C20 0.4567(2) 0.72081(16) 0.85339(19) 0.0356(9) Uani . . 1.000
C C21 0.3686(3) 1.08793(16) 0.87468(19) 0.0373(10) Uani . . 1.000
C C22 0.3669(2) 1.15372(16) 0.80556(19) 0.0343(9) Uani . . 1.000
C C23 0.3456(3) 1.23251(17) 0.8256(2) 0.0470(11) Uani . . 1.000
C C24 0.3423(3) 1.29366(18) 0.7608(2) 0.0528(11) Uani . . 1.000
C C25 0.3782(2) 1.20227(18) 0.6586(2) 0.0402(10) Uani . . 1.000
C C26 0.3917(3) 1.1866(2) 0.5712(2) 0.0581(14) Uani . . 1.000
C C27 0.4122(3) 1.1097(2) 0.5471(2) 0.0669(14) Uani . . 1.000
C C28 0.4202(3) 1.0448(2) 0.6076(2) 0.0633(12) Uani . . 1.000
C C29 0.4065(3) 1.05687(18) 0.6915(2) 0.0490(11) Uani . . 1.000
C C30 0.3841(2) 1.13619(16) 0.71960(19) 0.0371(9) Uani . . 1.000
O O3W 0.0170(2) 0.96786(16) 0.11733(18) 0.0562(9) Uani . . 1.000
H H1WA 0.102(3) 0.942(2) 0.911(3) 0.078(15) Uiso . . 1.000
H H2WA 0.122(3) 1.057(2) 0.990(2) 0.061(13) Uiso . . 1.000
H H3A 0.34270 0.70490 1.14970 0.0560 Uiso calc R 1.000
H H1WB 0.153(3) 0.874(2) 0.901(3) 0.082(14) Uiso . . 1.000
H H4A 0.34970 0.60890 1.26140 0.0660 Uiso calc R 1.000
H H2WB 0.187(3) 1.092(2) 1.060(3) 0.088(16) Uiso . . 1.000
H H6A 0.28410 0.73580 1.49630 0.0680 Uiso calc R 1.000
H H7A 0.24980 0.86570 1.53350 0.0770 Uiso calc R 1.000
H H8A 0.24040 0.97160 1.43040 0.0680 Uiso calc R 1.000
H H9A 0.26970 0.94720 1.29170 0.0560 Uiso calc R 1.000
H H13A 0.52480 0.85990 0.72520 0.0500 Uiso calc R 1.000
H H14A 0.52380 0.74740 0.63420 0.0560 Uiso calc R 1.000
H H16A 0.43960 0.53150 0.78150 0.0640 Uiso calc R 1.000
H H17A 0.40220 0.50840 0.91680 0.0720 Uiso calc R 1.000
H H18A 0.40080 0.61540 1.01580 0.0660 Uiso calc R 1.000
H H19A 0.42880 0.74690 0.97620 0.0530 Uiso calc R 1.000
H H23A 0.33340 1.24550 0.88150 0.0560 Uiso calc R 1.000
H H24A 0.32830 1.34710 0.77580 0.0630 Uiso calc R 1.000
H H26A 0.38650 1.22940 0.53030 0.0700 Uiso calc R 1.000
H H27A 0.42100 1.09990 0.48940 0.0800 Uiso calc R 1.000
H H28A 0.43530 0.99240 0.59000 0.0760 Uiso calc R 1.000
H H29A 0.41170 1.01290 0.73090 0.0590 Uiso calc R 1.000
H H3WA 0.013(4) 0.923(2) 0.147(3) 0.117(17) Uiso . . 1.000
H H3WB 0.072(3) 0.974(2) 0.112(2) 0.055(13) Uiso . . 1.000

loop_
_atom_type_symbol
_atom_type_description
_atom_type_scat_dispersion_real
_atom_type_scat_dispersion_imag
_atom_type_scat_source
C C 0.0033 0.0016 'International Tables Vol C Tables 4.2.6.8 and 6.1.1.4'
H H 0.0000 0.0000 'International Tables Vol C Tables 4.2.6.8 and 6.1.1.4'
N N 0.0061 0.0033 'International Tables Vol C Tables 4.2.6.8 and 6.1.1.4'
O O 0.0106 0.0060 'International Tables Vol C Tables 4.2.6.8 and 6.1.1.4'
Y Y -2.7962 3.5667 'International Tables Vol C Tables 4.2.6.8 and 6.1.1.4'

loop_
_geom_angle_atom_site_label_1
_geom_angle_atom_site_label_2
_geom_angle_atom_site_label_3
_geom_angle_site_symmetry_1
_geom_angle_site_symmetry_3
_geom_angle
_geom_angle_publ_flag
O1 Y1 O1W . . 94.29(9) yes
O1 Y1 O2 . . 52.93(7) yes
O1 Y1 O2W . . 71.97(9) yes
O1 Y1 O4 . . 129.52(7) yes
O1 Y1 O5 . . 143.80(8) yes
O1 Y1 O6 . . 147.07(7) yes
O1 Y1 C1 . . 26.54(8) no
O1 Y1 O3 . 3_677 80.64(7) yes
O1 Y1 O6 . 3_677 84.75(8) yes
O1W Y1 O2 . . 73.28(9) yes
O1W Y1 O2W . . 70.79(9) yes
O1W Y1 O4 . . 76.57(8) yes
O1W Y1 O5 . . 77.31(9) yes
O1W Y1 O6 . . 117.89(8) yes
O1W Y1 C1 . . 83.99(9) no
O1W Y1 O3 . 3_677 142.91(8) yes
O1W Y1 O6 . 3_677 142.58(8) yes
O2 Y1 O2W . . 109.60(9) yes
O2 Y1 O4 . . 77.23(7) yes
O2 Y1 O5 . . 147.69(8) yes
O2 Y1 O6 . . 139.84(7) yes
O2 Y1 C1 . . 26.42(8) no
O2 Y1 O3 . 3_677 126.54(7) yes
O2 Y1 O6 . 3_677 76.61(8) yes
O2W Y1 O4 . . 142.44(9) yes
O2W Y1 O5 . . 72.03(9) yes
O2W Y1 O6 . . 110.45(8) yes
O2W Y1 C1 . . 91.51(9) no
O2W Y1 O3 . 3_677 72.74(8) yes
O2W Y1 O6 . 3_677 141.84(9) yes
O4 Y1 O5 . . 83.27(8) yes
O4 Y1 O6 . . 69.39(7) yes
O4 Y1 C1 . . 103.21(8) no
O3 Y1 O4 3_677 . 133.97(7) yes
O4 Y1 O6 . 3_677 75.52(7) yes
O5 Y1 O6 . . 49.03(7) yes
O5 Y1 C1 . . 158.26(8) no
O3 Y1 O5 3_677 . 85.37(8) yes
O5 Y1 O6 . 3_677 123.02(8) yes
O6 Y1 C1 . . 152.67(7) no
O3 Y1 O6 3_677 . 69.59(7) yes
O6 Y1 O6 . 3_677 74.00(7) yes
O3 Y1 C1 3_677 . 103.59(8) no
O6 Y1 C1 3_677 . 78.69(8) no
O3 Y1 O6 3_677 3_677 73.97(7) yes
Y1 O1 C1 . . 94.29(18) no
Y1 O2 C1 . . 91.54(17) no
Y1 O3 C11 3_677 . 139.05(17) no
Y1 O4 C11 . . 137.44(17) no
Y1 O5 C21 . . 102.25(19) no
Y1 O6 C21 . . 86.73(18) no
Y1 O6 Y1 . 3_677 106.01(8) no
Y1 O6 C21 3_677 . 167.1(2) no
H1WA O1W H1WB . . 115(4) no
Y1 O1W H1WB . . 122(3) no
Y1 O1W H1WA . . 119(3) no
H2WA O2W H2WB . . 109(4) no
Y1 O2W H2WA . . 115(2) no
Y1 O2W H2WB . . 121(3) no
H3WA O3W H3WB . . 112(4) no
C4 N1 C5 . . 117.7(3) no
C14 N2 C15 . . 118.1(3) no
C24 N3 C25 . . 118.0(3) no
Y1 C1 C2 . . 176.23(18) no
Y1 C1 O2 . . 62.04(15) no
O1 C1 O2 . . 121.1(3) no
O2 C1 C2 . . 118.4(2) no
O1 C1 C2 . . 120.5(3) no
Y1 C1 O1 . . 59.18(16) no
C1 C2 C10 . . 124.9(2) no
C3 C2 C10 . . 118.4(3) no
C1 C2 C3 . . 116.7(3) no
C2 C3 C4 . . 119.7(3) no
N1 C4 C3 . . 124.2(3) no
N1 C5 C10 . . 123.0(3) no
N1 C5 C6 . . 117.3(3) no
C6 C5 C10 . . 119.6(3) no
C5 C6 C7 . . 120.7(3) no
C6 C7 C8 . . 120.4(3) no
C7 C8 C9 . . 120.7(3) no
C8 C9 C10 . . 120.8(3) no
C2 C10 C5 . . 116.9(2) no
C2 C10 C9 . . 125.4(3) no
C5 C10 C9 . . 117.7(3) no
O3 C11 C12 . . 115.0(2) no
O4 C11 C12 . . 117.3(2) no
O3 C11 O4 . . 127.7(2) no
C11 C12 C20 . . 121.2(2) no
C11 C12 C13 . . 119.8(2) no
C13 C12 C20 . . 119.0(2) no
C12 C13 C14 . . 119.9(3) no
N2 C14 C13 . . 123.3(3) no
C16 C15 C20 . . 118.9(3) no
N2 C15 C20 . . 122.6(2) no
N2 C15 C16 . . 118.4(3) no
C15 C16 C17 . . 120.7(3) no
C16 C17 C18 . . 120.7(3) no
C17 C18 C19 . . 120.8(3) no
C18 C19 C20 . . 120.0(3) no
C12 C20 C19 . . 123.9(3) no
C15 C20 C19 . . 118.9(2) no
C12 C20 C15 . . 117.1(2) no
O6 C21 C22 . . 119.8(3) no
O5 C21 C22 . . 118.5(3) no
O5 C21 O6 . . 121.8(3) no
C21 C22 C30 . . 122.1(2) no
C23 C22 C30 . . 118.8(3) no
C21 C22 C23 . . 119.1(3) no
C22 C23 C24 . . 119.1(3) no
N3 C24 C23 . . 124.1(3) no
C26 C25 C30 . . 119.2(3) no
N3 C25 C26 . . 118.6(3) no
N3 C25 C30 . . 122.2(3) no
C25 C26 C27 . . 120.1(3) no
C26 C27 C28 . . 120.8(3) no
C27 C28 C29 . . 121.1(3) no
C28 C29 C30 . . 120.2(3) no
C25 C30 C29 . . 118.6(3) no
C22 C30 C29 . . 123.7(3) no
C22 C30 C25 . . 117.7(2) no
C2 C3 H3A . . 120.00 no
C4 C3 H3A . . 120.00 no
C3 C4 H4A . . 118.00 no
N1 C4 H4A . . 118.00 no
C5 C6 H6A . . 120.00 no
C7 C6 H6A . . 120.00 no
C8 C7 H7A . . 120.00 no
C6 C7 H7A . . 120.00 no
C9 C8 H8A . . 120.00 no
C7 C8 H8A . . 120.00 no
C8 C9 H9A . . 120.00 no
C10 C9 H9A . . 120.00 no
C12 C13 H13A . . 120.00 no
C14 C13 H13A . . 120.00 no
C13 C14 H14A . . 118.00 no
N2 C14 H14A . . 118.00 no
C15 C16 H16A . . 120.00 no
C17 C16 H16A . . 120.00 no
C18 C17 H17A . . 120.00 no
C16 C17 H17A . . 120.00 no
C17 C18 H18A . . 120.00 no
C19 C18 H18A . . 120.00 no
C20 C19 H19A . . 120.00 no
C18 C19 H19A . . 120.00 no
C22 C23 H23A . . 120.00 no
C24 C23 H23A . . 120.00 no
C23 C24 H24A . . 118.00 no
N3 C24 H24A . . 118.00 no
C25 C26 H26A . . 120.00 no
C27 C26 H26A . . 120.00 no
C28 C27 H27A . . 120.00 no
C26 C27 H27A . . 120.00 no
C27 C28 H28A . . 120.00 no
C29 C28 H28A . . 119.00 no
C28 C29 H29A . . 120.00 no
C30 C29 H29A . . 120.00 no

loop_
_geom_bond_atom_site_label_1
_geom_bond_atom_site_label_2
_geom_bond_site_symmetry_2
_geom_bond_distance
_geom_bond_publ_flag
Y1 Y1 3_677 4.0363(9) yes
Y1 O1 . 2.398(2) yes
Y1 O1W . 2.337(3) yes
Y1 O2 . 2.461(2) yes
Y1 O2W . 2.370(3) yes
Y1 O4 . 2.3245(19) yes
Y1 O5 . 2.419(3) yes
Y1 O6 . 2.735(2) yes
Y1 O3 3_677 2.3264(19) yes
Y1 O6 3_677 2.309(2) yes
O1 C1 . 1.248(3) no
O2 C1 . 1.240(4) no
O3 C11 . 1.258(3) no
O4 C11 . 1.241(3) no
O5 C21 . 1.230(4) no
O6 C21 . 1.240(4) no
O1W H1WB . 0.78(4) no
O1W H1WA . 0.75(4) no
O2W H2WB . 0.78(4) no
O2W H2WA . 0.78(3) no
O3W H3WB . 0.67(4) no
O3W H3WA . 0.87(4) no
N1 C5 . 1.361(4) no
N1 C4 . 1.296(4) no
N2 C14 . 1.316(4) no
N2 C15 . 1.362(4) no
N3 C24 . 1.307(4) no
N3 C25 . 1.358(4) no
C1 C2 . 1.513(4) no
C2 C3 . 1.367(4) no
C2 C10 . 1.423(4) no
C3 C4 . 1.405(4) no
C5 C10 . 1.425(4) no
C5 C6 . 1.411(4) no
C6 C7 . 1.343(5) no
C7 C8 . 1.405(4) no
C8 C9 . 1.360(4) no
C9 C10 . 1.415(4) no
C11 C12 . 1.507(4) no
C12 C20 . 1.420(4) no
C12 C13 . 1.360(4) no
C13 C14 . 1.399(4) no
C15 C20 . 1.417(4) no
C15 C16 . 1.409(4) no
C16 C17 . 1.341(5) no
C17 C18 . 1.400(5) no
C18 C19 . 1.360(4) no
C19 C20 . 1.408(4) no
C21 C22 . 1.506(4) no
C22 C30 . 1.414(4) no
C22 C23 . 1.364(4) no
C23 C24 . 1.402(4) no
C25 C30 . 1.418(4) no
C25 C26 . 1.413(4) no
C26 C27 . 1.351(5) no
C27 C28 . 1.395(4) no
C28 C29 . 1.352(4) no
C29 C30 . 1.414(4) no
C3 H3A . 0.9300 no
C4 H4A . 0.9300 no
C6 H6A . 0.9300 no
C7 H7A . 0.9300 no
C8 H8A . 0.9300 no
C9 H9A . 0.9300 no
C13 H13A . 0.9300 no
C14 H14A . 0.9300 no
C16 H16A . 0.9300 no
C17 H17A . 0.9300 no
C18 H18A . 0.9300 no
C19 H19A . 0.9300 no
C23 H23A . 0.9300 no
C24 H24A . 0.9300 no
C26 H26A . 0.9300 no
C27 H27A . 0.9300 no
C28 H28A . 0.9300 no
C29 H29A . 0.9300 no

loop_
_geom_hbond_atom_site_label_D
_geom_hbond_atom_site_label_H
_geom_hbond_atom_site_label_A
_geom_hbond_site_symmetry_A
_geom_hbond_distance_DH
_geom_hbond_distance_HA
_geom_hbond_distance_DA
_geom_hbond_angle_DHA
_geom_hbond_publ_flag
O1W H1WA O3W 3_576 0.75(4) 1.99(4) 2.727(4) 168(3) yes
O2W H2WA O3W 3_576 0.78(3) 2.00(3) 2.751(4) 161(3) yes
O3W H3WA N2 4_464 0.87(4) 1.84(4) 2.708(4) 172(4) yes
O1W H1WB N3 2_546 0.78(4) 1.96(4) 2.735(4) 173(4) yes
O2W H2WB N1 2_557 0.78(4) 1.99(4) 2.739(4) 161(4) yes
O3W H3WB O2W 1_554 0.67(4) 2.30(3) 2.865(4) 143(3) yes
C3 H3A O2 . 0.93 2.39 2.721(4) 101 ?
C9 H9A O1 . 0.93 2.24 2.868(4) 125 ?
C19 H19A O2 . 0.93 2.56 3.421(4) 154 ?
C19 H19A O4 . 0.93 2.55 3.081(3) 117 ?

loop_
_geom_torsion_atom_site_label_1
_geom_torsion_atom_site_label_2
_geom_torsion_atom_site_label_3
_geom_torsion_atom_site_label_4
_geom_torsion_site_symmetry_1
_geom_torsion_site_symmetry_2
_geom_torsion_site_symmetry_4
_geom_torsion
_geom_torsion_publ_flag
O1W Y1 O1 C1 . . . 67.34(18) no
O2 Y1 O1 C1 . . . 2.06(16) no
O2W Y1 O1 C1 . . . 135.54(19) no
O4 Y1 O1 C1 . . . -8.8(2) no
O5 Y1 O1 C1 . . . 141.65(17) no
O6 Y1 O1 C1 . . . -124.49(17) no
O3 Y1 O1 C1 3_677 . . -149.69(18) no
O6 Y1 O1 C1 3_677 . . -75.11(17) no
O1 Y1 O2 C1 . . . -2.07(16) no
O1W Y1 O2 C1 . . . -111.02(18) no
O2W Y1 O2 C1 . . . -49.16(18) no
O4 Y1 O2 C1 . . . 169.38(18) no
O5 Y1 O2 C1 . . . -136.32(17) no
O6 Y1 O2 C1 . . . 135.30(16) no
O3 Y1 O2 C1 3_677 . . 33.5(2) no
O6 Y1 O2 C1 3_677 . . 91.48(17) no
O6 Y1 O3 C11 . 3_677 . -36.8(3) no
O1 Y1 O3 C11 3_677 3_677 . -124.0(3) no
O1W Y1 O3 C11 3_677 3_677 . 151.3(2) no
O2 Y1 O3 C11 3_677 3_677 . -95.9(3) no
O2W Y1 O3 C11 3_677 3_677 . 162.1(3) no
O4 Y1 O3 C11 3_677 3_677 . 13.5(3) no
O5 Y1 O3 C11 3_677 3_677 . 89.5(3) no
O6 Y1 O3 C11 3_677 3_677 . 41.7(3) no
C1 Y1 O3 C11 3_677 3_677 . -110.5(3) no
O1 Y1 O4 C11 . . . -99.1(3) no
O1W Y1 O4 C11 . . . 176.5(3) no
O2 Y1 O4 C11 . . . -107.9(3) no
O2W Y1 O4 C11 . . . 146.5(2) no
O5 Y1 O4 C11 . . . 98.0(2) no
O6 Y1 O4 C11 . . . 49.4(2) no
C1 Y1 O4 C11 . . . -103.1(2) no
O3 Y1 O4 C11 3_677 . . 21.1(3) no
O6 Y1 O4 C11 3_677 . . -28.7(2) no
O1 Y1 O5 C21 . . . 131.34(19) no
O1W Y1 O5 C21 . . . -148.9(2) no
O2 Y1 O5 C21 . . . -124.1(2) no
O2W Y1 O5 C21 . . . 137.5(2) no
O4 Y1 O5 C21 . . . -71.21(19) no
O6 Y1 O5 C21 . . . -2.74(16) no
C1 Y1 O5 C21 . . . 179.8(2) no
O3 Y1 O5 C21 3_677 . . 64.11(19) no
O6 Y1 O5 C21 3_677 . . -3.4(2) no
O1 Y1 O6 C21 . . . -126.05(18) no
O1W Y1 O6 C21 . . . 40.58(18) no
O2 Y1 O6 C21 . . . 137.62(16) no
O2W Y1 O6 C21 . . . -37.89(18) no
O4 Y1 O6 C21 . . . 101.90(16) no
O5 Y1 O6 C21 . . . 2.66(16) no
C1 Y1 O6 C21 . . . -179.40(18) no
O3 Y1 O6 C21 3_677 . . -99.42(16) no
O6 Y1 O6 C21 3_677 . . -177.89(17) no
O1 Y1 O6 Y1 . . 3_677 51.84(15) no
O1W Y1 O6 Y1 . . 3_677 -141.53(9) no
O2 Y1 O6 Y1 . . 3_677 -44.49(13) no
O2W Y1 O6 Y1 . . 3_677 140.00(9) no
O4 Y1 O6 Y1 . . 3_677 -80.21(8) no
O5 Y1 O6 Y1 . . 3_677 -179.45(12) no
C1 Y1 O6 Y1 . . 3_677 -1.51(19) no
O3 Y1 O6 Y1 3_677 . 3_677 78.47(8) no
O6 Y1 O6 Y1 3_677 . 3_677 0.02(9) no
O3 Y1 O6 Y1 . 3_677 . 72.83(8) no
O1 Y1 O6 Y1 3_677 3_677 . 154.58(8) no
O1W Y1 O6 Y1 3_677 3_677 . -115.21(13) no
O2 Y1 O6 Y1 3_677 3_677 . -152.32(9) no
O2W Y1 O6 Y1 3_677 3_677 . 102.90(13) no
O4 Y1 O6 Y1 3_677 3_677 . -72.29(7) no
O5 Y1 O6 Y1 3_677 3_677 . -0.49(11) no
O6 Y1 O6 Y1 3_677 3_677 . 0.00(6) no
C1 Y1 O6 Y1 3_677 3_677 . -179.30(9) no
O1W Y1 C1 O1 . . . -112.28(18) no
O2 Y1 C1 O1 . . . -176.3(3) no
O2W Y1 C1 O1 . . . -41.78(18) no
O4 Y1 C1 O1 . . . 173.06(17) no
O5 Y1 C1 O1 . . . -81.7(3) no
O6 Y1 C1 O1 . . . 102.5(2) no
O3 Y1 C1 O1 3_677 . . 30.82(18) no
O6 Y1 C1 O1 3_677 . . 101.06(18) no
O1 Y1 C1 O2 . . . 176.3(3) no
O1W Y1 C1 O2 . . . 64.02(17) no
O2W Y1 C1 O2 . . . 134.52(17) no
O4 Y1 C1 O2 . . . -10.64(18) no
O5 Y1 C1 O2 . . . 94.7(3) no
O6 Y1 C1 O2 . . . -81.2(2) no
O3 Y1 C1 O2 3_677 . . -152.88(16) no
O6 Y1 C1 O2 3_677 . . -82.64(17) no
Y1 O1 C1 O2 . . . -3.8(3) no
Y1 O1 C1 C2 . . . 175.6(2) no
Y1 O2 C1 O1 . . . 3.7(3) no
Y1 O2 C1 C2 . . . -175.7(2) no
Y1 O3 C11 O4 3_677 . . 0.8(5) no
Y1 O3 C11 C12 3_677 . . 179.45(18) no
Y1 O4 C11 O3 . . . -15.6(4) no
Y1 O4 C11 C12 . . . 165.79(17) no
Y1 O5 C21 O6 . . . 5.4(3) no
Y1 O5 C21 C22 . . . -174.5(2) no
Y1 O6 C21 O5 . . . -4.6(3) no
Y1 O6 C21 C22 . . . 175.2(2) no
C5 N1 C4 C3 . . . -0.2(5) no
C4 N1 C5 C10 . . . -0.6(4) no
C4 N1 C5 C6 . . . 179.5(3) no
C14 N2 C15 C20 . . . 0.6(4) no
C15 N2 C14 C13 . . . 0.7(5) no
C14 N2 C15 C16 . . . -179.4(3) no
C24 N3 C25 C30 . . . -0.6(4) no
C25 N3 C24 C23 . . . 0.1(5) no
C24 N3 C25 C26 . . . 178.2(3) no
O2 C1 C2 C3 . . . 4.2(4) no
O1 C1 C2 C10 . . . 3.5(4) no
O2 C1 C2 C10 . . . -177.0(3) no
O1 C1 C2 C3 . . . -175.3(3) no
C10 C2 C3 C4 . . . -1.1(4) no
C1 C2 C10 C9 . . . 2.5(4) no
C3 C2 C10 C9 . . . -178.7(3) no
C1 C2 C3 C4 . . . 177.8(3) no
C3 C2 C10 C5 . . . 0.4(4) no
C1 C2 C10 C5 . . . -178.4(2) no
C2 C3 C4 N1 . . . 1.1(5) no
N1 C5 C10 C2 . . . 0.5(4) no
C10 C5 C6 C7 . . . 0.1(5) no
C6 C5 C10 C9 . . . -0.4(4) no
N1 C5 C10 C9 . . . 179.6(3) no
C6 C5 C10 C2 . . . -179.6(3) no
N1 C5 C6 C7 . . . -180.0(3) no
C5 C6 C7 C8 . . . 0.5(5) no
C6 C7 C8 C9 . . . -0.7(5) no
C7 C8 C9 C10 . . . 0.4(5) no
C8 C9 C10 C2 . . . 179.3(3) no
C8 C9 C10 C5 . . . 0.2(5) no
O3 C11 C12 C20 . . . 122.7(3) no
O3 C11 C12 C13 . . . -56.0(3) no
O4 C11 C12 C13 . . . 122.9(3) no
O4 C11 C12 C20 . . . -58.4(3) no
C13 C12 C20 C15 . . . 1.0(4) no
C11 C12 C13 C14 . . . 178.9(3) no
C20 C12 C13 C14 . . . 0.2(4) no
C11 C12 C20 C15 . . . -177.7(2) no
C11 C12 C20 C19 . . . -0.4(4) no
C13 C12 C20 C19 . . . 178.3(3) no
C12 C13 C14 N2 . . . -1.1(5) no
N2 C15 C20 C12 . . . -1.4(4) no
C16 C15 C20 C12 . . . 178.6(3) no
N2 C15 C20 C19 . . . -178.9(2) no
C20 C15 C16 C17 . . . -1.4(5) no
N2 C15 C16 C17 . . . 178.6(3) no
C16 C15 C20 C19 . . . 1.1(4) no
C15 C16 C17 C18 . . . 0.2(5) no
C16 C17 C18 C19 . . . 1.5(6) no
C17 C18 C19 C20 . . . -1.7(5) no
C18 C19 C20 C12 . . . -176.9(3) no
C18 C19 C20 C15 . . . 0.4(4) no
O5 C21 C22 C23 . . . 75.9(4) no
O5 C21 C22 C30 . . . -102.7(3) no
O6 C21 C22 C23 . . . -103.9(3) no
O6 C21 C22 C30 . . . 77.5(3) no
C21 C22 C30 C29 . . . -1.3(4) no
C23 C22 C30 C25 . . . 0.0(4) no
C23 C22 C30 C29 . . . -179.9(3) no
C21 C22 C30 C25 . . . 178.6(3) no
C21 C22 C23 C24 . . . -179.1(3) no
C30 C22 C23 C24 . . . -0.5(4) no
C22 C23 C24 N3 . . . 0.4(5) no
N3 C25 C26 C27 . . . 179.9(3) no
C30 C25 C26 C27 . . . -1.2(5) no
N3 C25 C30 C22 . . . 0.5(4) no
N3 C25 C30 C29 . . . -179.6(3) no
C26 C25 C30 C22 . . . -178.3(3) no
C26 C25 C30 C29 . . . 1.6(4) no
C25 C26 C27 C28 . . . 0.1(5) no
C26 C27 C28 C29 . . . 0.7(5) no
C27 C28 C29 C30 . . . -0.2(5) no
C28 C29 C30 C22 . . . 179.0(3) no
C28 C29 C30 C25 . . . -0.9(5) no
